data_2202058
loop_
_publ_author_name
'Low, John Nicolson'
'Cobo, Justo'
'Nogueras, Manuel'
'S\'anchez, Adolfo'
'Insuasty, Braulio '
'Caldas, Yupanqui'

_publ_section_title
;
 Ladders in the supramolecular structure of
 1-(4-bromophenyl)-3-[2-(2-hydroxyethyl)amino-5-nitroanilino]-1-propanone
 dimethylformamide solvate
;
_journal_issue 3
_journal_name_full 'Acta Crystallographica Section E'
_journal_page_first o296
_journal_page_last o298
_journal_paper_doi 10.1107/S1600536803002538
_journal_volume 59
_journal_year 2003
_chemical_formula_iupac 'C17 H18 Br N3 O4, C3 H7 N O'
_chemical_formula_moiety 'C17 H18 Br N3 O4, C3 H7 N O'
_chemical_formula_sum 'C20 H25 Br N4 O5'
_chemical_formula_weight 481.35
_chemical_melting_point 434
_chemical_name_systematic
;
1-(4-bromophenyl)-3-[2-(2-hydroxyethyl)amino-5-nitroanilino]-1-propanone
;
_space_group_IT_number 2
_symmetry_cell_setting triclinic
_symmetry_space_group_name_Hall '-P 1'
_symmetry_space_group_name_H-M 'P -1'
_atom_sites_solution_hydrogens geom
_atom_sites_solution_primary direct
_atom_sites_solution_secondary difmap
_cell_angle_alpha 77.646(2)
_cell_angle_beta 72.743(2)
_cell_angle_gamma 62.7565(12)
_cell_formula_units_Z 2
_cell_length_a 10.5267(2)
_cell_length_b 10.7688(3)
_cell_length_c 10.9397(3)
_cell_measurement_reflns_used 4648
_cell_measurement_temperature 120.0(10)
_cell_measurement_theta_max 27.49
_cell_measurement_theta_min 3.03
_cell_volume 1048.45(5)
_computing_cell_refinement 'DENZO--SMN (Otwinowski & Minor, 1997)'
_computing_data_collection 'KappaCCD Server Software (Nonius, 1997)'
_computing_data_reduction DENZO--SMN
_computing_molecular_graphics 'ORTEPII (Johnson, 1976) and PLATON (Spek, 2002)'
_computing_publication_material 'SHELXL97 and WordPerfect macro PRPKAPPA (Ferguson, 1999)'
_computing_structure_refinement 'SHELXL97 (Sheldrick, 1997)'
_computing_structure_solution 'SHELXS97 (Sheldrick, 1997)'
_diffrn_ambient_temperature 120.0(10)
_diffrn_measured_fraction_theta_full 0.981
_diffrn_measured_fraction_theta_max 0.965
_diffrn_measurement_device_type 'Nonius KappaCCD'
_diffrn_measurement_method '\f scans and \w scans with \k offsets'
_diffrn_radiation_monochromator graphite
_diffrn_radiation_source 'fine-focus sealed X-ray tube'
_diffrn_radiation_type 'Mo K\a'
_diffrn_radiation_wavelength 0.71073
_diffrn_reflns_av_R_equivalents 0.050
_diffrn_reflns_av_sigmaI/netI 0.0444
_diffrn_reflns_limit_h_max 13
_diffrn_reflns_limit_h_min -13
_diffrn_reflns_limit_k_max 13
_diffrn_reflns_limit_k_min -13
_diffrn_reflns_limit_l_max 14
_diffrn_reflns_limit_l_min -13
_diffrn_reflns_number 13949
_diffrn_reflns_theta_full 25.00
_diffrn_reflns_theta_max 27.49
_diffrn_reflns_theta_min 3.03
_diffrn_standards_decay_% negligible
_exptl_absorpt_coefficient_mu 2.000
_exptl_absorpt_correction_T_max 0.670
_exptl_absorpt_correction_T_min 0.599
_exptl_absorpt_correction_type multi-scan
_exptl_absorpt_process_details '(DENZO-SMN; Otwinowski & Minor, 1997)'
_exptl_crystal_colour red
_exptl_crystal_density_diffrn 1.525
_exptl_crystal_density_method 'not measured'
_exptl_crystal_description block
_exptl_crystal_F_000 496
_exptl_crystal_size_max 0.30
_exptl_crystal_size_mid 0.25
_exptl_crystal_size_min 0.20
_refine_diff_density_max 0.390
_refine_diff_density_min -0.568
_refine_ls_extinction_method none
_refine_ls_goodness_of_fit_ref 1.052
_refine_ls_hydrogen_treatment constr
_refine_ls_matrix_type full
_refine_ls_number_parameters 274
_refine_ls_number_reflns 4648
_refine_ls_number_restraints 0
_refine_ls_restrained_S_all 1.052
_refine_ls_R_factor_all 0.0494
_refine_ls_R_factor_gt 0.0370
_refine_ls_shift/su_max 0.001
_refine_ls_shift/su_mean 0.000
_refine_ls_structure_factor_coef Fsqd
_refine_ls_weighting_details 'w = 1/[\s^2^(Fo^2^)+(0.0328P)^2^+0.7369P] where P = (Fo^2^+2Fc^2^)/3'
_refine_ls_weighting_scheme calc
_refine_ls_wR_factor_gt 0.0824
_refine_ls_wR_factor_ref 0.0877
_reflns_number_gt 3927
_reflns_number_total 4648
_reflns_threshold_expression I>2\s(I)
_cod_data_source_file na6199.cif
_cod_data_source_block I
_cod_depositor_comments
;
The following automatic conversions were performed:

'_exptl_absorpt_correction_type' value 'Multi-scan' changed to
'multi-scan' according to
/home/saulius/struct/CIF-dictionaries/cif_core.dic dictionary named
'cif_core.dic' version 2.4.1 from 2010-06-29.

Automatic conversion script
Id: cif_fix_values 1715 2011-07-08 13:25:40Z adriana 
;
_cod_database_code 2202058
_cod_database_fobs_code 2202058

loop_
_symmetry_equiv_pos_as_xyz
'x, y, z'
'-x, -y, -z'

loop_
_atom_site_label
_atom_site_fract_x
_atom_site_fract_y
_atom_site_fract_z
_atom_site_U_iso_or_equiv
_atom_site_adp_type
_atom_site_calc_flag
_atom_site_refinement_flags
_atom_site_occupancy
_atom_site_disorder_assembly
_atom_site_disorder_group
_atom_site_type_symbol
N1 0.87791(19) 0.47436(18) 0.70356(17) 0.0201(4) Uani d . 1 . . N
C2 0.7573(2) 0.5995(2) 0.7569(2) 0.0207(4) Uani d . 1 . . C
C3 0.6154(2) 0.5813(2) 0.7984(2) 0.0201(4) Uani d . 1 . . C
C11 1.0162(2) 0.4715(2) 0.6535(2) 0.0183(4) Uani d . 1 . . C
C12 1.1365(2) 0.3446(2) 0.6049(2) 0.0183(4) Uani d . 1 . . C
N12 1.11067(19) 0.23276(18) 0.60466(18) 0.0213(4) Uani d . 1 . . N
C121 1.2239(2) 0.0982(2) 0.5615(2) 0.0213(4) Uani d . 1 . . C
C122 1.3026(2) 0.0065(2) 0.6663(2) 0.0239(5) Uani d . 1 . . C
O12 1.41987(16) -0.12002(15) 0.62131(17) 0.0272(4) Uani d . 1 . . O
C13 1.2769(2) 0.3417(2) 0.5597(2) 0.0201(4) Uani d . 1 . . C
C14 1.3028(2) 0.4562(2) 0.5591(2) 0.0206(4) Uani d . 1 . . C
C15 1.1859(2) 0.5773(2) 0.6059(2) 0.0194(4) Uani d . 1 . . C
N15 1.2108(2) 0.69666(19) 0.60579(18) 0.0228(4) Uani d . 1 . . N
O151 1.33962(17) 0.68640(17) 0.56875(17) 0.0288(4) Uani d . 1 . . O
O152 1.10685(18) 0.80682(16) 0.64349(17) 0.0316(4) Uani d . 1 . . O
C16 1.0433(2) 0.5856(2) 0.6526(2) 0.0197(4) Uani d . 1 . . C
C4 0.4947(2) 0.6968(2) 0.8782(2) 0.0206(4) Uani d . 1 . . C
O4 0.51945(18) 0.78157(17) 0.91357(17) 0.0304(4) Uani d . 1 . . O
C41 0.3428(2) 0.7029(2) 0.9172(2) 0.0191(4) Uani d . 1 . . C
C42 0.3084(2) 0.6063(2) 0.8834(2) 0.0239(5) Uani d . 1 . . C
C43 0.1667(3) 0.6149(2) 0.9226(2) 0.0263(5) Uani d . 1 . . C
C44 0.0600(2) 0.7204(2) 0.9977(2) 0.0233(5) Uani d . 1 . . C
Br44 -0.13525(3) 0.73717(3) 1.04860(2) 0.03377(9) Uani d . 1 . . Br
C45 0.0912(2) 0.8175(2) 1.0341(2) 0.0259(5) Uani d . 1 . . C
C46 0.2327(2) 0.8083(2) 0.9932(2) 0.0242(5) Uani d . 1 . . C
N21 0.6823(2) 0.11400(19) 0.74321(18) 0.0234(4) Uani d . 1 . . N
O21 0.82711(18) 0.23049(18) 0.66685(17) 0.0322(4) Uani d . 1 . . O
C21 0.8109(3) 0.1205(3) 0.6990(2) 0.0281(5) Uani d . 1 . . C
C22 0.5468(3) 0.2403(3) 0.7570(3) 0.0366(6) Uani d . 1 . . C
C23 0.6696(3) -0.0178(3) 0.7863(3) 0.0418(7) Uani d . 1 . . C
H1 0.8599 0.4104 0.6828 0.024 Uiso d R 1 . . H
H2A 0.7468 0.6809 0.6917 0.025 Uiso calc R 1 . . H
H2B 0.7782 0.6182 0.8318 0.025 Uiso calc R 1 . . H
H3A 0.5844 0.5816 0.7213 0.024 Uiso calc R 1 . . H
H3B 0.6324 0.4895 0.8492 0.024 Uiso calc R 1 . . H
H12 1.0209 0.2382 0.6264 0.026 Uiso d R 1 . . H
H12A 1.2961 0.1143 0.4858 0.026 Uiso calc R 1 . . H
H12B 1.1785 0.0487 0.5347 0.026 Uiso calc R 1 . . H
H12C 1.3414 0.0588 0.6979 0.029 Uiso calc R 1 . . H
H12D 1.2318 -0.0158 0.7393 0.029 Uiso calc R 1 . . H
H12E 1.3859 -0.1728 0.6104 0.033 Uiso calc R 1 . . H
H13 1.3568 0.2582 0.5283 0.024 Uiso calc R 1 . . H
H14 1.3989 0.4523 0.5273 0.025 Uiso calc R 1 . . H
H16 0.9651 0.6701 0.6837 0.024 Uiso calc R 1 . . H
H42 0.3830 0.5335 0.8328 0.029 Uiso calc R 1 . . H
H43 0.1436 0.5495 0.8983 0.032 Uiso calc R 1 . . H
H45 0.0166 0.8890 1.0862 0.031 Uiso calc R 1 . . H
H46 0.2551 0.8744 1.0172 0.029 Uiso calc R 1 . . H
H21 0.8967 0.0345 0.6915 0.034 Uiso calc R 1 . . H
H22A 0.5668 0.3207 0.7120 0.055 Uiso calc R 1 . . H
H22B 0.5042 0.2545 0.8484 0.055 Uiso calc R 1 . . H
H22C 0.4777 0.2311 0.7201 0.055 Uiso calc R 1 . . H
H23A 0.7677 -0.0956 0.7738 0.063 Uiso calc R 1 . . H
H23B 0.6120 -0.0281 0.7364 0.063 Uiso calc R 1 . . H
H23C 0.6205 -0.0187 0.8776 0.063 Uiso calc R 1 . . H

loop_
_atom_site_aniso_label
_atom_site_aniso_U_11
_atom_site_aniso_U_22
_atom_site_aniso_U_33
_atom_site_aniso_U_12
_atom_site_aniso_U_13
_atom_site_aniso_U_23
N1 0.0151(9) 0.0167(9) 0.0275(10) -0.0060(7) -0.0031(7) -0.0046(7)
C2 0.0163(10) 0.0201(11) 0.0244(12) -0.0066(9) -0.0040(8) -0.0028(8)
C3 0.0191(11) 0.0192(11) 0.0210(11) -0.0084(9) -0.0029(8) -0.0014(8)
C11 0.0162(10) 0.0196(10) 0.0182(11) -0.0068(8) -0.0048(8) -0.0005(8)
C12 0.0181(10) 0.0160(10) 0.0197(11) -0.0059(8) -0.0063(8) 0.0001(8)
N12 0.0159(9) 0.0161(9) 0.0318(11) -0.0061(7) -0.0060(7) -0.0031(7)
C121 0.0201(11) 0.0173(10) 0.0270(12) -0.0072(9) -0.0051(9) -0.0053(8)
C122 0.0217(11) 0.0175(11) 0.0275(13) -0.0042(9) -0.0034(9) -0.0049(9)
O12 0.0177(8) 0.0168(8) 0.0447(10) -0.0039(6) -0.0055(7) -0.0080(7)
C13 0.0165(10) 0.0173(10) 0.0229(11) -0.0036(8) -0.0045(8) -0.0031(8)
C14 0.0170(10) 0.0214(11) 0.0235(12) -0.0082(9) -0.0048(8) -0.0015(8)
C15 0.0185(10) 0.0173(10) 0.0239(12) -0.0081(8) -0.0054(8) -0.0027(8)
N15 0.0189(9) 0.0205(9) 0.0284(11) -0.0087(8) -0.0025(7) -0.0042(7)
O151 0.0195(8) 0.0283(9) 0.0413(10) -0.0143(7) 0.0003(7) -0.0093(7)
O152 0.0230(9) 0.0191(8) 0.0489(11) -0.0072(7) 0.0003(7) -0.0118(7)
C16 0.0160(10) 0.0170(10) 0.0236(12) -0.0048(8) -0.0039(8) -0.0030(8)
C4 0.0196(11) 0.0218(11) 0.0192(11) -0.0094(9) -0.0031(8) -0.0002(8)
O4 0.0264(9) 0.0332(9) 0.0359(10) -0.0180(7) 0.0029(7) -0.0135(7)
C41 0.0180(10) 0.0201(11) 0.0177(11) -0.0086(9) -0.0026(8) 0.0001(8)
C42 0.0210(11) 0.0222(11) 0.0257(12) -0.0079(9) 0.0000(9) -0.0072(9)
C43 0.0271(12) 0.0296(12) 0.0270(13) -0.0155(10) -0.0041(9) -0.0070(9)
C44 0.0179(11) 0.0294(12) 0.0212(12) -0.0100(9) -0.0046(8) 0.0005(9)
Br44 0.02025(13) 0.04571(17) 0.03545(16) -0.01568(11) -0.00107(9) -0.00739(11)
C45 0.0202(11) 0.0253(12) 0.0259(13) -0.0066(9) 0.0016(9) -0.0069(9)
C46 0.0244(12) 0.0228(11) 0.0243(12) -0.0101(9) -0.0017(9) -0.0055(9)
N21 0.0245(10) 0.0208(9) 0.0270(11) -0.0114(8) -0.0065(8) -0.0011(7)
O21 0.0304(9) 0.0348(10) 0.0392(10) -0.0209(8) -0.0099(8) 0.0008(8)
C21 0.0227(12) 0.0282(12) 0.0304(13) -0.0080(10) -0.0055(9) -0.0044(10)
C22 0.0237(13) 0.0379(15) 0.0445(17) -0.0096(11) -0.0099(11) -0.0013(12)
C23 0.0548(18) 0.0321(14) 0.0447(17) -0.0282(14) -0.0065(13) 0.0004(12)

loop_
_atom_type_symbol
_atom_type_description
_atom_type_scat_dispersion_real
_atom_type_scat_dispersion_imag
_atom_type_scat_source
C C 0.0033 0.0016 'International Tables Vol C Tables 4.2.6.8 and 6.1.1.4'
H H 0.0000 0.0000 'International Tables Vol C Tables 4.2.6.8 and 6.1.1.4'
Br Br -0.2901 2.4595 'International Tables Vol C Tables 4.2.6.8 and 6.1.1.4'
N N 0.0061 0.0033 'International Tables Vol C Tables 4.2.6.8 and 6.1.1.4'
O O 0.0106 0.0060 'International Tables Vol C Tables 4.2.6.8 and 6.1.1.4'

loop_
_geom_angle_atom_site_label_1
_geom_angle_atom_site_label_2
_geom_angle_atom_site_label_3
_geom_angle
_geom_angle_publ_flag
C11 N1 C2 119.83(17) no
C11 N1 H1 118.1 no
C2 N1 H1 119.9 no
N1 C2 C3 110.42(17) no
N1 C2 H2A 109.6 no
C3 C2 H2A 109.6 no
N1 C2 H2B 109.6 no
C3 C2 H2B 109.6 no
H2A C2 H2B 108.1 no
C4 C3 C2 111.49(17) no
C4 C3 H3A 109.3 no
C2 C3 H3A 109.3 no
C4 C3 H3B 109.3 no
C2 C3 H3B 109.3 no
H3A C3 H3B 108.0 no
C16 C11 N1 121.73(19) no
C16 C11 C12 118.97(19) no
N1 C11 C12 119.26(18) no
N12 C12 C13 122.17(19) no
N12 C12 C11 119.36(19) no
C13 C12 C11 118.47(19) no
C12 N12 C121 124.21(18) no
C12 N12 H12 121.4 no
C121 N12 H12 114.3 no
N12 C121 C122 111.83(18) no
N12 C121 H12A 109.3 no
C122 C121 H12A 109.3 no
N12 C121 H12B 109.3 no
C122 C121 H12B 109.3 no
H12A C121 H12B 107.9 no
O12 C122 C121 111.74(18) no
O12 C122 H12C 109.3 no
C121 C122 H12C 109.3 no
O12 C122 H12D 109.3 no
C121 C122 H12D 109.3 no
H12C C122 H12D 107.9 no
C122 O12 H12E 109.5 no
C14 C13 C12 122.1(2) no
C14 C13 H13 118.9 no
C12 C13 H13 118.9 no
C13 C14 C15 118.56(19) no
C13 C14 H14 120.7 no
C15 C14 H14 120.7 no
C14 C15 C16 121.64(19) no
C14 C15 N15 119.29(19) no
C16 C15 N15 119.07(18) no
O152 N15 O151 121.30(18) no
O152 N15 C15 120.09(18) no
O151 N15 C15 118.61(17) no
C11 C16 C15 120.24(19) no
C11 C16 H16 119.9 no
C15 C16 H16 119.9 no
O4 C4 C41 120.0(2) no
O4 C4 C3 121.31(19) no
C41 C4 C3 118.64(18) no
C42 C41 C46 119.0(2) no
C42 C41 C4 122.84(19) no
C46 C41 C4 118.19(19) no
C43 C42 C41 121.0(2) no
C43 C42 H42 119.5 no
C41 C42 H42 119.5 no
C44 C43 C42 118.7(2) no
C44 C43 H43 120.6 no
C42 C43 H43 120.6 no
C43 C44 C45 121.7(2) no
C43 C44 Br44 119.47(17) no
C45 C44 Br44 118.84(17) no
C46 C45 C44 118.9(2) no
C46 C45 H45 120.6 no
C44 C45 H45 120.6 no
C45 C46 C41 120.8(2) no
C45 C46 H46 119.6 no
C41 C46 H46 119.6 no
C21 N21 C22 121.0(2) no
C21 N21 C23 122.4(2) no
C22 N21 C23 116.6(2) no
O21 C21 N21 124.6(2) no
O21 C21 H21 117.7 no
N21 C21 H21 117.7 no
N21 C22 H22A 109.5 no
N21 C22 H22B 109.5 no
H22A C22 H22B 109.5 no
N21 C22 H22C 109.5 no
H22A C22 H22C 109.5 no
H22B C22 H22C 109.5 no
N21 C23 H23A 109.5 no
N21 C23 H23B 109.5 no
H23A C23 H23B 109.5 no
N21 C23 H23C 109.5 no
H23A C23 H23C 109.5 no
H23B C23 H23C 109.5 no

loop_
_geom_bond_atom_site_label_1
_geom_bond_atom_site_label_2
_geom_bond_site_symmetry_2
_geom_bond_distance
_geom_bond_publ_flag
N1 C11 . 1.383(3) no
N1 C2 . 1.449(3) no
N1 H1 . 0.8800 no
C2 C3 . 1.517(3) no
C2 H2A . 0.9900 no
C2 H2B . 0.9900 no
C3 C4 . 1.511(3) no
C3 H3A . 0.9900 no
C3 H3B . 0.9900 no
C11 C16 . 1.381(3) no
C11 C12 . 1.443(3) no
C12 N12 . 1.351(3) no
C12 C13 . 1.401(3) no
N12 C121 . 1.456(3) no
N12 H12 . 0.8800 no
C121 C122 . 1.519(3) no
C121 H12A . 0.9900 no
C121 H12B . 0.9900 no
C122 O12 . 1.417(2) no
C122 H12C . 0.9900 no
C122 H12D . 0.9900 no
O12 H12E . 0.8400 no
C13 C14 . 1.378(3) no
C13 H13 . 0.9500 no
C14 C15 . 1.385(3) no
C14 H14 . 0.9500 no
C15 C16 . 1.401(3) no
C15 N15 . 1.424(3) no
N15 O152 . 1.236(2) no
N15 O151 . 1.254(2) no
C16 H16 . 0.9500 no
C4 O4 . 1.216(3) no
C4 C41 . 1.502(3) no
C41 C42 . 1.391(3) no
C41 C46 . 1.397(3) no
C42 C43 . 1.389(3) no
C42 H42 . 0.9500 no
C43 C44 . 1.383(3) no
C43 H43 . 0.9500 no
C44 C45 . 1.388(3) no
C44 Br44 . 1.895(2) no
C45 C46 . 1.385(3) no
C45 H45 . 0.9500 no
C46 H46 . 0.9500 no
N21 C21 . 1.325(3) no
N21 C22 . 1.446(3) no
N21 C23 . 1.450(3) no
O21 C21 . 1.236(3) no
C21 H21 . 0.9500 no
C22 H22A . 0.9800 no
C22 H22B . 0.9800 no
C22 H22C . 0.9800 no
C23 H23A . 0.9800 no
C23 H23B . 0.9800 no
C23 H23C . 0.9800 no

loop_
_geom_hbond_atom_site_label_D
_geom_hbond_atom_site_label_H
_geom_hbond_atom_site_label_A
_geom_hbond_site_symmetry_A
_geom_hbond_distance_DH
_geom_hbond_distance_HA
_geom_hbond_distance_DA
_geom_hbond_angle_DHA
_geom_hbond_publ_flag
N1 H1 O21 . 0.88 2.17 3.035(3) 169 y
O12 H12E O151 1_545 0.84 1.96 2.793(3) 171 y
N12 H12 O21 . 0.88 1.99 2.868(3) 173 y
C13 H13 O12 2_856 0.95 2.44 3.332(3) 155 y
C14 H14 O151 2_866 0.95 2.47 3.315(3) 148 y
C21 H21 O152 1_545 0.95 2.47 3.407(3) 171 y
C22 H22B O4 2_667 0.98 2.50 3.439(4) 160 y

loop_
_geom_torsion_atom_site_label_1
_geom_torsion_atom_site_label_2
_geom_torsion_atom_site_label_3
_geom_torsion_atom_site_label_4
_geom_torsion
_geom_torsion_publ_flag
C11 N1 C2 C3 176.64(18) no
N1 C2 C3 C4 168.51(17) no
C2 N1 C11 C16 -0.1(3) no
C2 N1 C11 C12 177.77(19) no
C16 C11 C12 N12 -179.53(19) no
N1 C11 C12 N12 2.5(3) no
C16 C11 C12 C13 0.6(3) no
N1 C11 C12 C13 -177.34(19) no
C13 C12 N12 C121 1.7(3) no
C11 C12 N12 C121 -178.14(19) no
C12 N12 C121 C122 83.1(3) no
N12 C121 C122 O12 -175.62(17) no
N12 C12 C13 C14 179.5(2) no
C11 C12 C13 C14 -0.7(3) no
C12 C13 C14 C15 0.5(3) no
C13 C14 C15 C16 -0.4(3) no
C13 C14 C15 N15 -179.86(19) no
C14 C15 N15 O152 177.7(2) no
C16 C15 N15 O152 -1.8(3) no
C14 C15 N15 O151 -3.4(3) no
C16 C15 N15 O151 177.13(19) no
N1 C11 C16 C15 177.42(19) no
C12 C11 C16 C15 -0.5(3) no
C14 C15 C16 C11 0.4(3) no
N15 C15 C16 C11 179.86(19) no
C2 C3 C4 O4 -7.5(3) no
C2 C3 C4 C41 174.40(18) no
O4 C4 C41 C42 -177.9(2) no
C3 C4 C41 C42 0.2(3) no
O4 C4 C41 C46 0.6(3) no
C3 C4 C41 C46 178.65(19) no
C46 C41 C42 C43 0.9(3) no
C4 C41 C42 C43 179.3(2) no
C41 C42 C43 C44 -0.9(3) no
C42 C43 C44 C45 0.2(3) no
C42 C43 C44 Br44 178.37(17) no
C43 C44 C45 C46 0.4(3) no
Br44 C44 C45 C46 -177.79(17) no
C44 C45 C46 C41 -0.3(3) no
C42 C41 C46 C45 -0.3(3) no
C4 C41 C46 C45 -178.8(2) no
C22 N21 C21 O21 0.2(4) no
C23 N21 C21 O21 -176.5(2) no

loop_
_cod_related_entry_id
_cod_related_entry_database
_cod_related_entry_code
1 ChemSpider 21131911
